data_4121640
loop_
_publ_author_name
'Wang, Wenguang'
'Rauchfuss, Thomas B.'
'Zhu, Lingyang'
'Zampella, Giuseppe'

_publ_contact_author
; 
Danielle L. Gray 
University of Illinois 
School of Chemical Sciences, Box 59-1 
505 South Mathews Avenue 
Urbana, Illinois  61801 
USA 
;
_publ_section_title
;
 New Reactions of Terminal Hydrides on a Diiron Dithiolate.
;
_journal_issue 15
_journal_name_full 'Journal of the American Chemical Society'
_journal_page_first 5773
_journal_paper_doi 10.1021/ja501366j
_journal_volume 136
_journal_year 2014
_chemical_formula_moiety '2(C34 H32 Fe2 N O3 P2 S2), 2(F6 P), 1.5(C H2 Cl2)'
_chemical_formula_sum 'C69.5 H67 Cl3 F12 Fe4 N2 O6 P6 S4'
_chemical_formula_weight 1898.06
_chemical_name_systematic
; 
? 
;
_space_group_IT_number 14
_symmetry_cell_setting monoclinic
_symmetry_space_group_name_Hall '-P 2yn'
_symmetry_space_group_name_H-M 'P 1 21/n 1'
_atom_sites_solution_hydrogens geom
_atom_sites_solution_primary direct
_atom_sites_solution_secondary difmap
_audit_creation_method SHELXL-97
_audit_update_record
; 
? 
;
_cell_angle_alpha 90.00
_cell_angle_beta 117.767(4)
_cell_angle_gamma 90.00
_cell_formula_units_Z 4
_cell_length_a 23.5145(16)
_cell_length_b 16.1220(11)
_cell_length_c 24.2383(15)
_cell_measurement_reflns_used 2966
_cell_measurement_temperature 173(2)
_cell_measurement_theta_max 18.00
_cell_measurement_theta_min 2.14
_cell_volume 8130.7(10)
_computing_cell_refinement 'SAINT V7.23A (Bruker, 2005)'
_computing_data_collection 'APEX2 V2.0-1 (Bruker, 2004)'
_computing_data_reduction
; 
SAINT V7.23A, XPREP V2005/2, SADABS V2007/4, TWINABS V2007/5 
(Bruker, 2005 & 2007) 
;
_computing_molecular_graphics
; 
SHELXTL V6.12 (Bruker, 2005), CrystalMaker v2.1.3 (CrystalMaker, 1994) 
;
_computing_publication_material 'XCIF V6.12 (Bruker, 2005)'
_computing_structure_refinement 'SHELXTL V6.12 (Bruker, 2005)'
_computing_structure_solution 'SHELXTL V6.12 (Bruker, 2005)'
_diffrn_ambient_temperature 173(2)
_diffrn_measured_fraction_theta_full 0.993
_diffrn_measured_fraction_theta_max 0.993
_diffrn_measurement_device 'Bruker Kappa/ApexII CCD'
_diffrn_measurement_method 'profile data from \f and \w scans'
_diffrn_radiation_monochromator graphite
_diffrn_radiation_source 'fine-focus sealed tube'
_diffrn_radiation_type MoK\a
_diffrn_radiation_wavelength 0.71073
_diffrn_radiation_wavelength_id ba00nasq
_diffrn_reflns_av_R_equivalents 0.1949
_diffrn_reflns_av_sigmaI/netI 0.1356
_diffrn_reflns_limit_h_max 28
_diffrn_reflns_limit_h_min -28
_diffrn_reflns_limit_k_max 19
_diffrn_reflns_limit_k_min -19
_diffrn_reflns_limit_l_max 29
_diffrn_reflns_limit_l_min -29
_diffrn_reflns_number 130178
_diffrn_reflns_theta_full 25.41
_diffrn_reflns_theta_max 25.41
_diffrn_reflns_theta_min 1.58
_exptl_absorpt_coefficient_mu 1.096
_exptl_absorpt_correction_T_max 0.9452
_exptl_absorpt_correction_T_min 0.8445
_exptl_absorpt_correction_type integration
_exptl_absorpt_process_details 'SHELXTL/XPREP V2005/2 (Bruker, 2005)'
_exptl_crystal_colour red
_exptl_crystal_density_diffrn 1.551
_exptl_crystal_density_method 'not measured'
_exptl_crystal_description prism
_exptl_crystal_F_000 3852
_exptl_crystal_id ba00nasq
_exptl_crystal_preparation
; 
The data crystal was mounted using oil (Parantone-N, Exxon) to a 
0.3 mm cryo-loop (Hampton Research) with the (-2 0 3) scattering 
planes roughly normal to the spindle axis. 
;
_exptl_crystal_size_max 0.251
_exptl_crystal_size_mid 0.082
_exptl_crystal_size_min 0.068
_platon_squeeze_details
; 
The electron count from the "squeeze" model 
converged in good agreement with two methylene chloride molecules in two 
holes. This corresponds to half of a methylene cholride molecule in the 
assymetric unit, which is predicted by the complete refinement. 
;
_refine_diff_density_max 0.440
_refine_diff_density_min -0.424
_refine_diff_density_rms 0.088
_refine_ls_extinction_method none
_refine_ls_goodness_of_fit_ref 0.990
_refine_ls_hydrogen_treatment mixed
_refine_ls_matrix_type full
_refine_ls_number_parameters 1082
_refine_ls_number_reflns 14902
_refine_ls_number_restraints 530
_refine_ls_restrained_S_all 0.996
_refine_ls_R_factor_all 0.1440
_refine_ls_R_factor_gt 0.0677
_refine_ls_shift/su_max 0.001
_refine_ls_shift/su_mean 0.000
_refine_ls_structure_factor_coef Fsqd
_refine_ls_weighting_details 'calc w=1/[\s^2^(Fo^2^)+(0.0409P)^2^+0.0000P] where P=(Fo^2^+2Fc^2^)/3'
_refine_ls_weighting_scheme calc
_refine_ls_wR_factor_gt 0.1047
_refine_ls_wR_factor_ref 0.1259
_reflns_number_gt 8403
_reflns_number_total 14902
_reflns_threshold_expression >2sigma(I)
_cod_data_source_file ja501366j_si_002.cif
_cod_data_source_block ba00nasq
_cod_depositor_comments
;
The following automatic conversions were performed:

'_symmetry_cell_setting' value 'Monoclinic' changed to 'monoclinic'
according to
/usr/data/users/saulius/crontab/automatic-downloads/rss-feeds/ACS/lib/dictionaries/cif_core.dic
dictionary named 'cif_core.dic' version 2.4.2 from 2011-04-26.

Automatic conversion script
Id: cif_fix_values 2281 2013-09-26 08:29:07Z andrius 

 Adding full bibliography for 4121638--4121640.cif.
;
_cod_original_cell_volume 8130.7(9)
_cod_original_sg_symbol_H-M 'P2(1)/n  '
_cod_original_formula_sum 'C69.50 H67 Cl3 F12 Fe4 N2 O6 P6 S4'
_cod_database_code 4121640

loop_
_symmetry_equiv_pos_as_xyz
'x, y, z'
'-x+1/2, y+1/2, -z+1/2'
'-x, -y, -z'
'x-1/2, -y-1/2, z-1/2'

loop_
_atom_site_label
_atom_site_type_symbol
_atom_site_fract_x
_atom_site_fract_y
_atom_site_fract_z
_atom_site_U_iso_or_equiv
_atom_site_adp_type
_atom_site_occupancy
_atom_site_symmetry_multiplicity
_atom_site_calc_flag
_atom_site_refinement_flags
_atom_site_disorder_assembly
_atom_site_disorder_group
Fe3 Fe 0.57942(4) 0.01003(5) 0.14748(4) 0.0236(2) Uani 1 1 d D . .
Fe4 Fe 0.50040(4) 0.09964(5) 0.16728(4) 0.0220(2) Uani 1 1 d D . .
H2 H 0.5743(17) 0.094(2) 0.186(2) 0.033 Uiso 1 1 d D . .
S3 S 0.48973(7) 0.07133(9) 0.07189(6) 0.0252(4) Uani 1 1 d . . .
S4 S 0.51170(7) -0.03887(9) 0.18275(6) 0.0241(3) Uani 1 1 d . . .
P3 P 0.51131(8) 0.23485(10) 0.15795(7) 0.0290(4) Uani 1 1 d . . .
P4 P 0.53966(8) 0.12292(9) 0.26809(7) 0.0270(4) Uani 1 1 d . . .
O4 O 0.6600(2) 0.1081(3) 0.1077(2) 0.0439(12) Uani 1 1 d . . .
O5 O 0.5719(2) -0.1445(3) 0.0798(2) 0.0414(11) Uani 1 1 d . . .
O6 O 0.6960(2) -0.0466(3) 0.2586(2) 0.0521(13) Uani 1 1 d . . .
N2 N 0.4115(2) 0.1163(3) 0.1450(2) 0.0236(11) Uani 1 1 d . . .
C35 C 0.6289(3) 0.0717(4) 0.1229(3) 0.0289(15) Uani 1 1 d . . .
C36 C 0.5762(3) -0.0835(4) 0.1055(3) 0.0254(14) Uani 1 1 d . . .
C37 C 0.6501(3) -0.0236(4) 0.2176(3) 0.0312(15) Uani 1 1 d . . .
C38 C 0.4294(3) -0.0078(4) 0.0292(2) 0.0300(15) Uani 1 1 d . . .
H38A H 0.3936 0.0193 -0.0069 0.036 Uiso 1 1 calc R . .
H38B H 0.4490 -0.0485 0.0124 0.036 Uiso 1 1 calc R . .
C39 C 0.4017(3) -0.0545(4) 0.0644(3) 0.0341(16) Uani 1 1 d . . .
H39A H 0.3704 -0.0951 0.0355 0.041 Uiso 1 1 calc R . .
H39B H 0.3775 -0.0147 0.0766 0.041 Uiso 1 1 calc R . .
C40 C 0.4479(3) -0.1001(3) 0.1218(3) 0.0288(15) Uani 1 1 d . . .
H40A H 0.4682 -0.1446 0.1089 0.035 Uiso 1 1 calc R . .
H40B H 0.4229 -0.1273 0.1402 0.035 Uiso 1 1 calc R . .
C41 C 0.3584(3) 0.1313(4) 0.1265(3) 0.0290(14) Uani 1 1 d . . .
C42 C 0.2903(3) 0.1524(4) 0.1000(3) 0.055(2) Uani 1 1 d . . .
H42A H 0.2857 0.2120 0.1046 0.082 Uiso 1 1 calc R . .
H42B H 0.2710 0.1215 0.1219 0.082 Uiso 1 1 calc R . .
H42C H 0.2684 0.1376 0.0556 0.082 Uiso 1 1 calc R . .
C43 C 0.5659(3) 0.2700(4) 0.1281(3) 0.0354(16) Uani 1 1 d . . .
C44 C 0.5467(3) 0.2681(4) 0.0644(3) 0.0478(19) Uani 1 1 d . . .
H44A H 0.5044 0.2511 0.0359 0.057 Uiso 1 1 calc R . .
C45 C 0.5896(4) 0.2911(5) 0.0426(4) 0.061(2) Uani 1 1 d . . .
H45A H 0.5765 0.2894 -0.0009 0.074 Uiso 1 1 calc R . .
C46 C 0.6499(4) 0.3160(5) 0.0827(5) 0.067(2) Uani 1 1 d . . .
H46A H 0.6785 0.3323 0.0671 0.080 Uiso 1 1 calc R . .
C47 C 0.6698(4) 0.3177(5) 0.1450(4) 0.071(3) Uani 1 1 d . . .
H47A H 0.7124 0.3345 0.1730 0.085 Uiso 1 1 calc R . .
C48 C 0.6273(4) 0.2947(4) 0.1680(3) 0.053(2) Uani 1 1 d . . .
H48A H 0.6412 0.2962 0.2116 0.064 Uiso 1 1 calc R . .
C49 C 0.4367(3) 0.2921(4) 0.1135(3) 0.0316(15) Uani 1 1 d . . .
C50 C 0.4168(3) 0.3548(4) 0.1398(3) 0.0469(19) Uani 1 1 d . . .
H50A H 0.4441 0.3720 0.1814 0.056 Uiso 1 1 calc R . .
C51 C 0.3578(4) 0.3926(4) 0.1064(4) 0.060(2) Uani 1 1 d . . .
H51A H 0.3447 0.4347 0.1255 0.072 Uiso 1 1 calc R . .
C52 C 0.3179(4) 0.3700(4) 0.0460(4) 0.053(2) Uani 1 1 d . . .
H52A H 0.2778 0.3972 0.0231 0.064 Uiso 1 1 calc R . .
C53 C 0.3361(3) 0.3080(4) 0.0187(3) 0.0424(17) Uani 1 1 d . . .
H53A H 0.3085 0.2920 -0.0231 0.051 Uiso 1 1 calc R . .
C54 C 0.3945(3) 0.2690(4) 0.0520(3) 0.0355(16) Uani 1 1 d . . .
H54A H 0.4063 0.2256 0.0329 0.043 Uiso 1 1 calc R . .
C55 C 0.5449(3) 0.2815(4) 0.2351(3) 0.0358(16) Uani 1 1 d . . .
H55A H 0.5540 0.3392 0.2408 0.043 Uiso 1 1 calc R . .
C56 C 0.5563(3) 0.2330(3) 0.2828(3) 0.0330(16) Uani 1 1 d . . .
H56A H 0.5728 0.2550 0.3238 0.040 Uiso 1 1 calc R . .
C57 C 0.6180(3) 0.0782(4) 0.3198(2) 0.0265(14) Uani 1 1 d . . .
C58 C 0.6226(3) 0.0002(4) 0.3455(3) 0.0379(16) Uani 1 1 d . . .
H58A H 0.5847 -0.0303 0.3364 0.045 Uiso 1 1 calc R . .
C59 C 0.6828(3) -0.0338(4) 0.3848(3) 0.0484(19) Uani 1 1 d . . .
H59A H 0.6855 -0.0873 0.4023 0.058 Uiso 1 1 calc R . .
C60 C 0.7380(3) 0.0095(5) 0.3981(3) 0.0451(18) Uani 1 1 d . . .
H60A H 0.7787 -0.0141 0.4250 0.054 Uiso 1 1 calc R . .
C61 C 0.7347(3) 0.0864(4) 0.3729(3) 0.0420(17) Uani 1 1 d . . .
H61A H 0.7728 0.1165 0.3822 0.050 Uiso 1 1 calc R . .
C62 C 0.6746(3) 0.1203(4) 0.3336(3) 0.0382(16) Uani 1 1 d . . .
H62A H 0.6724 0.1735 0.3157 0.046 Uiso 1 1 calc R . .
C63 C 0.4941(3) 0.0952(4) 0.3093(3) 0.0275(14) Uani 1 1 d . . .
C64 C 0.5151(3) 0.1203(4) 0.3705(3) 0.0395(17) Uani 1 1 d . . .
H64A H 0.5514 0.1557 0.3900 0.047 Uiso 1 1 calc R . .
C65 C 0.4836(4) 0.0943(4) 0.4029(3) 0.051(2) Uani 1 1 d . . .
H65A H 0.4986 0.1109 0.4450 0.062 Uiso 1 1 calc R . .
C66 C 0.4305(3) 0.0441(4) 0.3744(3) 0.0454(19) Uani 1 1 d . . .
H66A H 0.4089 0.0265 0.3972 0.054 Uiso 1 1 calc R . .
C67 C 0.4075(3) 0.0186(4) 0.3129(3) 0.0364(16) Uani 1 1 d . . .
H67A H 0.3706 -0.0158 0.2933 0.044 Uiso 1 1 calc R . .
C68 C 0.4407(3) 0.0452(4) 0.2811(3) 0.0307(15) Uani 1 1 d . . .
H68A H 0.4261 0.0285 0.2391 0.037 Uiso 1 1 calc R . .
Fe1 Fe 0.43550(4) 0.53103(5) 0.34875(4) 0.0270(2) Uani 1 1 d D . .
Fe2 Fe 0.52751(4) 0.62887(5) 0.36193(4) 0.0232(2) Uani 1 1 d D . .
H1 H 0.4515(17) 0.623(2) 0.327(2) 0.035 Uiso 1 1 d D . .
S1 S 0.51749(7) 0.57296(9) 0.44135(7) 0.0253(4) Uani 1 1 d . . .
S2 S 0.51478(7) 0.49733(9) 0.32426(7) 0.0289(4) Uani 1 1 d . . .
P1 P 0.50985(7) 0.75574(9) 0.38526(7) 0.0268(4) Uani 1 1 d . . .
P2 P 0.51988(7) 0.68128(10) 0.27438(7) 0.0271(4) Uani 1 1 d . . .
O1 O 0.3418(2) 0.6099(3) 0.3818(2) 0.0410(11) Uani 1 1 d . . .
O2 O 0.4317(2) 0.3652(3) 0.3971(2) 0.0477(12) Uani 1 1 d . . .
O3 O 0.3347(2) 0.5052(3) 0.2192(2) 0.0613(15) Uani 1 1 d . . .
N1 N 0.6179(2) 0.6438(3) 0.4010(2) 0.0251(11) Uani 1 1 d . . .
C1 C 0.3780(3) 0.5809(4) 0.3689(3) 0.0305(15) Uani 1 1 d . . .
C2 C 0.4299(3) 0.4300(4) 0.3764(3) 0.0335(16) Uani 1 1 d . . .
C3 C 0.3745(3) 0.5160(4) 0.2690(3) 0.0373(16) Uani 1 1 d . . .
C4 C 0.5748(3) 0.4884(3) 0.4791(3) 0.0309(15) Uani 1 1 d . . .
H4A H 0.6070 0.5080 0.5207 0.037 Uiso 1 1 calc R . .
H4B H 0.5512 0.4420 0.4859 0.037 Uiso 1 1 calc R . .
C5 C 0.6103(3) 0.4546(4) 0.4459(3) 0.0344(16) Uani 1 1 d . . .
H5A H 0.6389 0.4093 0.4715 0.041 Uiso 1 1 calc R . .
H5B H 0.6380 0.4991 0.4434 0.041 Uiso 1 1 calc R . .
C6 C 0.5688(3) 0.4214(4) 0.3805(3) 0.0355(16) Uani 1 1 d . . .
H6A H 0.5426 0.3750 0.3831 0.043 Uiso 1 1 calc R . .
H6B H 0.5973 0.3986 0.3645 0.043 Uiso 1 1 calc R . .
C7 C 0.6723(3) 0.6523(4) 0.4231(3) 0.0309(15) Uani 1 1 d . . .
C8 C 0.7422(3) 0.6598(5) 0.4514(4) 0.071(3) Uani 1 1 d . . .
H8A H 0.7582 0.6882 0.4916 0.107 Uiso 1 1 calc R . .
H8B H 0.7538 0.6918 0.4237 0.107 Uiso 1 1 calc R . .
H8C H 0.7614 0.6044 0.4578 0.107 Uiso 1 1 calc R . .
C9 C 0.4394(3) 0.7759(3) 0.3963(3) 0.0276(14) Uani 1 1 d . . .
C10 C 0.4423(3) 0.7649(4) 0.4543(3) 0.0446(18) Uani 1 1 d . . .
H10A H 0.4808 0.7454 0.4884 0.054 Uiso 1 1 calc R . .
C11 C 0.3892(4) 0.7823(5) 0.4625(4) 0.062(2) Uani 1 1 d . . .
H11A H 0.3914 0.7741 0.5023 0.075 Uiso 1 1 calc R . .
C12 C 0.3335(4) 0.8111(5) 0.4142(5) 0.067(3) Uani 1 1 d . . .
H12A H 0.2977 0.8233 0.4209 0.081 Uiso 1 1 calc R . .
C13 C 0.3289(3) 0.8225(4) 0.3567(5) 0.065(2) Uani 1 1 d . . .
H13A H 0.2902 0.8426 0.3233 0.078 Uiso 1 1 calc R . .
C14 C 0.3819(3) 0.8045(4) 0.3473(3) 0.0438(18) Uani 1 1 d . . .
H14A H 0.3788 0.8117 0.3071 0.053 Uiso 1 1 calc R . .
C15 C 0.5720(3) 0.8122(4) 0.4519(3) 0.0296(15) Uani 1 1 d . . .
C16 C 0.5753(3) 0.8988(4) 0.4519(3) 0.0399(17) Uani 1 1 d . . .
H16A H 0.5448 0.9291 0.4171 0.048 Uiso 1 1 calc R . .
C17 C 0.6225(3) 0.9408(4) 0.5021(3) 0.0449(18) Uani 1 1 d . . .
H17A H 0.6240 0.9996 0.5016 0.054 Uiso 1 1 calc R . .
C18 C 0.6673(3) 0.8975(5) 0.5529(3) 0.0446(18) Uani 1 1 d . . .
H18A H 0.7007 0.9261 0.5867 0.054 Uiso 1 1 calc R . .
C19 C 0.6630(3) 0.8123(4) 0.5540(3) 0.0448(18) Uani 1 1 d . . .
H19A H 0.6925 0.7825 0.5898 0.054 Uiso 1 1 calc R . .
C20 C 0.6168(3) 0.7701(4) 0.5041(3) 0.0340(16) Uani 1 1 d . . .
H20A H 0.6153 0.7112 0.5053 0.041 Uiso 1 1 calc R . .
C21 C 0.4972(3) 0.8229(4) 0.3203(3) 0.0315(15) Uani 1 1 d . . .
H21A H 0.4858 0.8795 0.3198 0.038 Uiso 1 1 calc R . .
C22 C 0.5043(3) 0.7911(4) 0.2747(3) 0.0337(16) Uani 1 1 d . . .
H22A H 0.5013 0.8254 0.2415 0.040 Uiso 1 1 calc R . .
C23 C 0.5907(3) 0.6746(4) 0.2624(3) 0.0278(14) Uani 1 1 d . . .
C24 C 0.6103(3) 0.7413(4) 0.2385(3) 0.0457(18) Uani 1 1 d . . .
H24A H 0.5875 0.7923 0.2294 0.055 Uiso 1 1 calc R . .
C25 C 0.6631(3) 0.7324(5) 0.2283(3) 0.057(2) Uani 1 1 d . . .
H25A H 0.6760 0.7774 0.2113 0.068 Uiso 1 1 calc R . .
C26 C 0.6974(3) 0.6593(5) 0.2423(3) 0.051(2) Uani 1 1 d . . .
H26A H 0.7335 0.6545 0.2349 0.062 Uiso 1 1 calc R . .
C27 C 0.6799(3) 0.5936(4) 0.2668(3) 0.0440(18) Uani 1 1 d . . .
H27A H 0.7034 0.5431 0.2769 0.053 Uiso 1 1 calc R . .
C28 C 0.6263(3) 0.6035(4) 0.2765(3) 0.0388(17) Uani 1 1 d . . .
H28A H 0.6139 0.5585 0.2937 0.047 Uiso 1 1 calc R . .
C29 C 0.4555(3) 0.6508(4) 0.1988(3) 0.0316(15) Uani 1 1 d . . .
C30 C 0.4651(4) 0.6009(5) 0.1584(3) 0.057(2) Uani 1 1 d . . .
H30A H 0.5068 0.5792 0.1703 0.068 Uiso 1 1 calc R . .
C31 C 0.4151(4) 0.5816(6) 0.1005(4) 0.075(3) Uani 1 1 d . . .
H31A H 0.4228 0.5465 0.0731 0.090 Uiso 1 1 calc R . .
C32 C 0.3545(5) 0.6126(5) 0.0820(3) 0.069(3) Uani 1 1 d . . .
H32A H 0.3204 0.5995 0.0420 0.083 Uiso 1 1 calc R . .
C33 C 0.3437(4) 0.6625(5) 0.1218(4) 0.067(2) Uani 1 1 d . . .
H33A H 0.3019 0.6837 0.1098 0.080 Uiso 1 1 calc R . .
C34 C 0.3935(3) 0.6816(4) 0.1788(3) 0.053(2) Uani 1 1 d . . .
H34A H 0.3856 0.7171 0.2058 0.063 Uiso 1 1 calc R . .
P6 P 0.2348(3) 0.4057(3) 0.3602(2) 0.0409(13) Uani 0.629(9) 1 d PDU A 1
F7 F 0.1629(4) 0.4355(6) 0.3327(5) 0.090(3) Uani 0.629(9) 1 d PDU A 1
F8 F 0.2458(5) 0.4740(6) 0.3202(4) 0.100(3) Uani 0.629(9) 1 d PDU A 1
F9 F 0.3068(3) 0.3738(6) 0.3887(5) 0.086(3) Uani 0.629(9) 1 d PDU A 1
F10 F 0.2229(5) 0.3384(6) 0.4010(4) 0.080(3) Uani 0.629(9) 1 d PDU A 1
F11 F 0.2567(5) 0.4688(5) 0.4157(4) 0.104(3) Uani 0.629(9) 1 d PDU A 1
F12 F 0.2132(5) 0.3416(6) 0.3055(4) 0.090(3) Uani 0.629(9) 1 d PDU A 1
P6B P 0.2268(5) 0.3988(6) 0.3499(5) 0.055(3) Uani 0.371(9) 1 d PDU A 2
F7B F 0.1521(5) 0.3941(9) 0.3025(6) 0.072(4) Uani 0.371(9) 1 d PDU A 2
F8B F 0.2375(7) 0.4339(10) 0.2952(6) 0.086(4) Uani 0.371(9) 1 d PDU A 2
F9B F 0.3006(6) 0.4041(11) 0.3979(7) 0.088(4) Uani 0.371(9) 1 d PDU A 2
F10B F 0.2126(9) 0.3616(10) 0.4023(7) 0.079(4) Uani 0.371(9) 1 d PDU A 2
F11B F 0.2178(8) 0.4874(7) 0.3708(9) 0.104(4) Uani 0.371(9) 1 d PDU A 2
F12B F 0.2326(7) 0.3088(6) 0.3280(6) 0.066(4) Uani 0.371(9) 1 d PDU A 2
P5 P 0.75645(15) 0.87730(19) 0.11640(15) 0.0349(6) Uani 0.887(6) 1 d PDU B 1
F1 F 0.6911(2) 0.8720(4) 0.0530(2) 0.0771(17) Uani 0.887(6) 1 d PDU B 1
F2 F 0.7748(3) 0.9615(3) 0.0951(3) 0.0700(16) Uani 0.887(6) 1 d PDU B 1
F3 F 0.8211(2) 0.8821(4) 0.1796(2) 0.0715(17) Uani 0.887(6) 1 d PDU B 1
F4 F 0.7376(3) 0.7930(3) 0.1370(3) 0.0718(17) Uani 0.887(6) 1 d PDU B 1
F5 F 0.7202(3) 0.9282(4) 0.1467(3) 0.0651(18) Uani 0.887(6) 1 d PDU B 1
F6 F 0.7928(3) 0.8264(4) 0.0859(3) 0.0592(17) Uani 0.887(6) 1 d PDU B 1
P5B P 0.7524(13) 0.8724(17) 0.1156(12) 0.054(4) Uani 0.113(6) 1 d PDU B 2
F1B F 0.7184(18) 0.910(2) 0.0468(13) 0.067(5) Uani 0.113(6) 1 d PDU B 2
F2B F 0.8066(15) 0.940(2) 0.1376(19) 0.055(5) Uani 0.113(6) 1 d PDU B 2
F3B F 0.7847(18) 0.832(2) 0.1828(13) 0.064(5) Uani 0.113(6) 1 d PDU B 2
F4B F 0.6970(15) 0.806(2) 0.0922(18) 0.057(5) Uani 0.113(6) 1 d PDU B 2
F5B F 0.709(2) 0.933(3) 0.132(2) 0.058(5) Uani 0.113(6) 1 d PDU B 2
F6B F 0.794(2) 0.811(3) 0.097(2) 0.054(5) Uani 0.113(6) 1 d PDU B 2
Cl1 Cl 0.27705(11) 0.16051(13) 0.25939(11) 0.0840(7) Uani 1 1 d . . .
Cl2 Cl 0.36448(12) 0.27757(14) 0.24671(11) 0.0884(8) Uani 1 1 d . . .
C69 C 0.3371(4) 0.2340(4) 0.2959(3) 0.060(2) Uani 1 1 d . . .
H69A H 0.3738 0.2076 0.3317 0.073 Uiso 1 1 calc R . .
H69B H 0.3205 0.2788 0.3125 0.073 Uiso 1 1 calc R . .

loop_
_atom_site_aniso_label
_atom_site_aniso_U_11
_atom_site_aniso_U_22
_atom_site_aniso_U_33
_atom_site_aniso_U_23
_atom_site_aniso_U_13
_atom_site_aniso_U_12
Fe3 0.0205(5) 0.0270(5) 0.0225(5) 0.0005(4) 0.0094(4) -0.0012(4)
Fe4 0.0207(5) 0.0230(5) 0.0210(5) 0.0000(4) 0.0086(4) -0.0008(4)
S3 0.0253(9) 0.0286(9) 0.0216(8) 0.0015(7) 0.0109(7) -0.0013(7)
S4 0.0245(9) 0.0264(8) 0.0208(8) 0.0008(7) 0.0101(7) -0.0025(7)
P3 0.0322(10) 0.0241(9) 0.0270(9) -0.0005(7) 0.0106(8) -0.0025(8)
P4 0.0296(9) 0.0262(9) 0.0232(9) -0.0023(7) 0.0108(8) -0.0016(8)
O4 0.037(3) 0.046(3) 0.058(3) 0.002(2) 0.030(3) -0.009(2)
O5 0.045(3) 0.035(3) 0.047(3) -0.006(2) 0.023(2) 0.001(2)
O6 0.035(3) 0.076(4) 0.030(3) 0.002(2) 0.003(2) 0.018(3)
N2 0.022(3) 0.023(3) 0.023(3) -0.001(2) 0.008(2) 0.001(2)
C35 0.018(4) 0.036(4) 0.029(4) -0.004(3) 0.007(3) 0.004(3)
C36 0.025(4) 0.031(4) 0.020(3) 0.006(3) 0.010(3) 0.000(3)
C37 0.034(4) 0.036(4) 0.036(4) -0.010(3) 0.026(3) -0.007(3)
C38 0.019(3) 0.040(4) 0.017(3) -0.011(3) -0.004(3) -0.003(3)
C39 0.028(4) 0.037(4) 0.033(4) -0.003(3) 0.010(3) -0.007(3)
C40 0.022(3) 0.023(3) 0.041(4) 0.000(3) 0.014(3) -0.009(3)
C41 0.026(4) 0.031(4) 0.035(4) 0.000(3) 0.018(3) -0.004(3)
C42 0.036(5) 0.048(5) 0.085(6) 0.008(4) 0.031(4) 0.007(4)
C43 0.034(4) 0.024(4) 0.043(4) -0.005(3) 0.014(4) -0.009(3)
C44 0.049(5) 0.045(5) 0.053(5) 0.012(4) 0.027(4) -0.002(4)
C45 0.069(6) 0.066(6) 0.067(6) 0.014(4) 0.047(5) -0.005(5)
C46 0.078(7) 0.045(5) 0.108(8) 0.021(5) 0.069(6) 0.003(5)
C47 0.041(5) 0.076(6) 0.087(7) -0.003(5) 0.022(5) -0.029(4)
C48 0.054(5) 0.048(5) 0.055(5) -0.001(4) 0.023(4) -0.013(4)
C49 0.039(4) 0.021(3) 0.036(4) 0.003(3) 0.018(3) -0.004(3)
C50 0.057(5) 0.043(5) 0.031(4) 0.007(3) 0.013(4) 0.012(4)
C51 0.083(6) 0.039(5) 0.062(6) 0.006(4) 0.038(5) 0.028(5)
C52 0.050(5) 0.050(5) 0.061(5) 0.033(4) 0.027(4) 0.034(4)
C53 0.042(5) 0.036(4) 0.039(4) 0.010(3) 0.011(4) 0.006(4)
C54 0.037(4) 0.031(4) 0.037(4) 0.001(3) 0.015(3) 0.005(3)
C55 0.045(4) 0.021(4) 0.032(4) -0.011(3) 0.010(3) -0.008(3)
C56 0.039(4) 0.024(4) 0.030(4) -0.008(3) 0.011(3) -0.002(3)
C57 0.027(4) 0.032(4) 0.015(3) -0.010(3) 0.005(3) -0.006(3)
C58 0.031(4) 0.043(4) 0.037(4) 0.007(3) 0.013(3) 0.004(3)
C59 0.048(5) 0.051(5) 0.048(5) 0.015(4) 0.024(4) 0.007(4)
C60 0.036(4) 0.059(5) 0.026(4) -0.002(4) 0.003(3) 0.007(4)
C61 0.028(4) 0.048(5) 0.042(4) -0.015(4) 0.010(3) -0.013(4)
C62 0.034(4) 0.036(4) 0.034(4) -0.004(3) 0.007(3) -0.002(3)
C63 0.025(4) 0.036(4) 0.021(3) 0.000(3) 0.010(3) 0.006(3)
C64 0.047(4) 0.046(4) 0.029(4) -0.010(3) 0.020(3) -0.003(4)
C65 0.070(6) 0.062(5) 0.033(4) -0.009(4) 0.033(4) -0.005(5)
C66 0.053(5) 0.055(5) 0.045(5) 0.007(4) 0.037(4) 0.022(4)
C67 0.040(4) 0.032(4) 0.042(4) 0.012(3) 0.023(3) 0.012(3)
C68 0.032(4) 0.034(4) 0.030(4) 0.003(3) 0.017(3) 0.005(3)
Fe1 0.0264(5) 0.0288(5) 0.0292(5) -0.0005(4) 0.0157(4) -0.0019(4)
Fe2 0.0225(5) 0.0250(5) 0.0253(5) 0.0039(4) 0.0138(4) 0.0013(4)
S1 0.0242(9) 0.0292(9) 0.0253(8) 0.0020(7) 0.0140(7) 0.0008(7)
S2 0.0341(9) 0.0276(9) 0.0304(9) -0.0002(7) 0.0195(8) 0.0017(7)
P1 0.0261(9) 0.0259(9) 0.0301(9) 0.0032(7) 0.0144(8) 0.0011(7)
P2 0.0270(9) 0.0299(9) 0.0281(9) 0.0064(7) 0.0159(8) 0.0035(8)
O1 0.034(3) 0.045(3) 0.055(3) 0.001(2) 0.030(2) 0.004(2)
O2 0.055(3) 0.035(3) 0.057(3) 0.003(2) 0.029(3) -0.008(3)
O3 0.052(3) 0.075(4) 0.040(3) -0.016(3) 0.007(3) -0.005(3)
N1 0.032(3) 0.023(3) 0.022(3) 0.003(2) 0.015(3) 0.002(3)
C1 0.034(4) 0.032(4) 0.027(4) 0.002(3) 0.015(3) -0.004(3)
C2 0.030(4) 0.039(4) 0.034(4) -0.009(3) 0.017(3) -0.001(3)
C3 0.035(4) 0.036(4) 0.043(4) 0.005(3) 0.020(4) 0.002(3)
C4 0.030(4) 0.035(4) 0.029(3) 0.007(3) 0.015(3) 0.000(3)
C5 0.030(4) 0.032(4) 0.044(4) 0.014(3) 0.019(3) 0.008(3)
C6 0.035(4) 0.031(4) 0.052(4) 0.007(3) 0.030(4) 0.006(3)
C7 0.025(4) 0.039(4) 0.030(4) 0.006(3) 0.014(3) 0.005(3)
C8 0.022(4) 0.099(7) 0.087(6) -0.006(5) 0.020(4) -0.006(4)
C9 0.020(3) 0.024(3) 0.043(4) -0.007(3) 0.017(3) -0.002(3)
C10 0.044(5) 0.054(5) 0.047(4) -0.019(4) 0.031(4) -0.012(4)
C11 0.053(6) 0.080(6) 0.074(6) -0.044(5) 0.047(5) -0.025(5)
C12 0.047(6) 0.066(6) 0.113(8) -0.038(6) 0.058(6) -0.021(5)
C13 0.032(5) 0.043(5) 0.115(8) -0.006(5) 0.032(5) -0.001(4)
C14 0.039(4) 0.037(4) 0.058(5) 0.000(4) 0.024(4) 0.001(4)
C15 0.028(4) 0.032(4) 0.032(4) -0.005(3) 0.017(3) -0.004(3)
C16 0.044(4) 0.038(4) 0.040(4) 0.001(3) 0.022(4) -0.002(4)
C17 0.057(5) 0.031(4) 0.054(5) -0.010(4) 0.031(4) -0.010(4)
C18 0.029(4) 0.057(5) 0.048(5) -0.021(4) 0.018(4) -0.011(4)
C19 0.036(4) 0.055(5) 0.040(4) -0.004(4) 0.015(4) 0.008(4)
C20 0.030(4) 0.031(4) 0.036(4) -0.004(3) 0.012(3) -0.002(3)
C21 0.030(4) 0.027(4) 0.032(4) 0.007(3) 0.009(3) 0.003(3)
C22 0.044(4) 0.032(4) 0.030(4) 0.014(3) 0.022(3) 0.004(3)
C23 0.019(3) 0.041(4) 0.026(3) 0.009(3) 0.013(3) 0.002(3)
C24 0.044(5) 0.037(4) 0.058(5) 0.014(4) 0.025(4) 0.007(4)
C25 0.045(5) 0.064(5) 0.080(6) 0.026(4) 0.044(5) -0.002(4)
C26 0.032(4) 0.083(6) 0.055(5) 0.005(4) 0.032(4) 0.002(4)
C27 0.042(4) 0.055(5) 0.047(4) 0.005(4) 0.030(4) 0.010(4)
C28 0.039(4) 0.049(4) 0.036(4) 0.012(3) 0.024(3) 0.007(4)
C29 0.030(4) 0.033(4) 0.035(4) 0.013(3) 0.018(3) -0.001(3)
C30 0.049(5) 0.079(6) 0.048(5) -0.023(4) 0.027(4) 0.000(4)
C31 0.070(7) 0.107(8) 0.050(6) -0.036(5) 0.030(5) -0.013(6)
C32 0.086(7) 0.076(7) 0.026(4) 0.003(4) 0.010(5) -0.019(5)
C33 0.030(5) 0.069(6) 0.066(6) -0.005(5) -0.007(4) -0.004(4)
C34 0.036(5) 0.053(5) 0.065(5) -0.005(4) 0.020(4) 0.006(4)
P6 0.037(2) 0.035(2) 0.054(2) 0.0009(18) 0.024(2) 0.0031(19)
F7 0.053(4) 0.098(6) 0.110(7) 0.019(5) 0.031(4) 0.037(4)
F8 0.110(6) 0.087(6) 0.085(6) 0.020(4) 0.032(5) -0.048(5)
F9 0.044(4) 0.098(7) 0.110(6) -0.012(5) 0.033(4) 0.018(4)
F10 0.087(6) 0.066(5) 0.087(5) 0.031(4) 0.042(4) 0.006(5)
F11 0.130(7) 0.070(5) 0.085(6) -0.039(4) 0.028(5) 0.010(5)
F12 0.100(6) 0.079(6) 0.073(5) -0.040(5) 0.025(4) -0.007(5)
P6B 0.045(4) 0.048(4) 0.070(4) 0.003(4) 0.025(3) 0.008(4)
F7B 0.047(5) 0.066(8) 0.089(7) 0.008(6) 0.020(5) 0.007(5)
F8B 0.088(7) 0.083(8) 0.092(7) 0.016(6) 0.047(6) -0.013(7)
F9B 0.043(5) 0.097(9) 0.102(7) -0.013(7) 0.015(5) 0.001(6)
F10B 0.080(8) 0.099(8) 0.074(6) 0.002(6) 0.049(6) 0.011(7)
F11B 0.100(8) 0.060(5) 0.122(8) -0.023(6) 0.026(6) 0.023(6)
F12B 0.075(8) 0.052(6) 0.070(8) 0.007(5) 0.032(6) 0.030(6)
P5 0.0278(12) 0.0342(13) 0.0478(13) 0.0049(10) 0.0219(11) 0.0042(10)
F1 0.042(3) 0.093(4) 0.071(3) -0.010(3) 0.006(3) 0.003(3)
F2 0.087(4) 0.045(3) 0.093(4) 0.021(3) 0.055(3) -0.003(3)
F3 0.044(3) 0.100(4) 0.052(3) -0.003(3) 0.006(2) 0.016(3)
F4 0.083(4) 0.051(3) 0.112(4) 0.017(3) 0.071(4) 0.000(3)
F5 0.051(3) 0.063(3) 0.102(5) -0.021(3) 0.052(3) 0.002(3)
F6 0.052(3) 0.062(3) 0.081(4) -0.019(3) 0.046(3) -0.002(3)
P5B 0.045(5) 0.055(5) 0.067(5) 0.002(5) 0.031(5) 0.005(5)
F1B 0.058(9) 0.067(10) 0.068(7) 0.010(7) 0.023(7) 0.007(8)
F2B 0.041(8) 0.061(8) 0.072(9) -0.006(8) 0.035(7) 0.006(7)
F3B 0.058(9) 0.069(9) 0.064(7) 0.008(7) 0.029(7) 0.009(8)
F4B 0.043(8) 0.059(8) 0.076(9) -0.005(8) 0.034(7) 0.003(7)
F5B 0.039(9) 0.054(10) 0.084(10) -0.007(9) 0.032(8) 0.000(8)
F6B 0.042(9) 0.057(10) 0.071(10) -0.001(9) 0.032(8) 0.004(8)
Cl1 0.0670(15) 0.0639(15) 0.0876(17) -0.0123(12) 0.0078(13) -0.0077(12)
Cl2 0.118(2) 0.0828(17) 0.0825(17) -0.0081(13) 0.0617(16) -0.0052(15)
C69 0.070(6) 0.050(5) 0.056(5) -0.006(4) 0.026(4) -0.001(4)

loop_
_atom_type_symbol
_atom_type_description
_atom_type_scat_dispersion_real
_atom_type_scat_dispersion_imag
_atom_type_scat_source
C C 0.0033 0.0016 'International Tables Vol C Tables 4.2.6.8 and 6.1.1.4'
H H 0.0000 0.0000 'International Tables Vol C Tables 4.2.6.8 and 6.1.1.4'
O O 0.0106 0.0060 'International Tables Vol C Tables 4.2.6.8 and 6.1.1.4'
P P 0.1023 0.0942 'International Tables Vol C Tables 4.2.6.8 and 6.1.1.4'
S S 0.1246 0.1234 'International Tables Vol C Tables 4.2.6.8 and 6.1.1.4'
Fe Fe 0.3463 0.8444 'International Tables Vol C Tables 4.2.6.8 and 6.1.1.4'
Cl Cl 0.1484 0.1585 'International Tables Vol C Tables 4.2.6.8 and 6.1.1.4'
F F 0.0171 0.0103 'International Tables Vol C Tables 4.2.6.8 and 6.1.1.4'
N N 0.0061 0.0033 'International Tables Vol C Tables 4.2.6.8 and 6.1.1.4'

loop_
_exptl_crystal_face_index_h
_exptl_crystal_face_index_k
_exptl_crystal_face_index_l
_exptl_crystal_face_perp_dist
-1.00 0.00 2.00 0.0310
1.00 0.00 -2.00 0.0400
1.00 0.00 0.00 0.0330
-1.00 0.00 0.00 0.0280
0.00 1.00 -1.00 0.0930
0.00 -1.00 1.00 0.0850
-2.00 1.00 2.00 0.0500
2.00 -1.00 -2.00 0.0480

loop_
_geom_angle_atom_site_label_1
_geom_angle_atom_site_label_2
_geom_angle_atom_site_label_3
_geom_angle
C36 Fe3 C37 93.3(3)
C36 Fe3 C35 97.8(2)
C37 Fe3 C35 91.3(2)
C36 Fe3 S4 94.03(18)
C37 Fe3 S4 92.33(18)
C35 Fe3 S4 167.36(19)
C36 Fe3 S3 97.45(18)
C37 Fe3 S3 168.96(19)
C35 Fe3 S3 89.61(18)
S4 Fe3 S3 84.52(6)
C36 Fe3 Fe4 137.14(18)
C37 Fe3 Fe4 114.73(18)
C35 Fe3 Fe4 112.36(18)
S4 Fe3 Fe4 55.25(4)
S3 Fe3 Fe4 55.02(4)
C36 Fe3 H2 173.4(13)
C37 Fe3 H2 89.4(14)
C35 Fe3 H2 88.2(14)
S4 Fe3 H2 79.8(14)
S3 Fe3 H2 79.7(14)
Fe4 Fe3 H2 36.6(12)
N2 Fe4 P4 97.27(14)
N2 Fe4 P3 89.80(14)
P4 Fe4 P3 86.39(6)
N2 Fe4 S3 98.86(14)
P4 Fe4 S3 163.86(7)
P3 Fe4 S3 93.29(6)
N2 Fe4 S4 102.32(14)
P4 Fe4 S4 91.62(6)
P3 Fe4 S4 167.87(7)
S3 Fe4 S4 85.31(6)
N2 Fe4 Fe3 144.50(13)
P4 Fe4 Fe3 109.68(5)
P3 Fe4 Fe3 113.92(6)
S3 Fe4 Fe3 55.87(4)
S4 Fe4 Fe3 55.65(4)
N2 Fe4 H2 175.5(14)
P4 Fe4 H2 81.5(15)
P3 Fe4 H2 85.8(15)
S3 Fe4 H2 82.4(15)
S4 Fe4 H2 82.1(15)
Fe3 Fe4 H2 39.3(12)
C38 S3 Fe4 114.11(18)
C38 S3 Fe3 109.64(19)
Fe4 S3 Fe3 69.11(5)
C40 S4 Fe4 114.26(19)
C40 S4 Fe3 109.79(19)
Fe4 S4 Fe3 69.10(5)
C55 P3 C49 103.7(3)
C55 P3 C43 103.3(3)
C49 P3 C43 105.5(3)
C55 P3 Fe4 108.4(2)
C49 P3 Fe4 115.6(2)
C43 P3 Fe4 118.7(2)
C56 P4 C63 105.0(3)
C56 P4 C57 101.2(3)
C63 P4 C57 100.9(3)
C56 P4 Fe4 108.9(2)
C63 P4 Fe4 121.0(2)
C57 P4 Fe4 117.45(18)
C41 N2 Fe4 172.4(5)
O4 C35 Fe3 178.5(5)
O5 C36 Fe3 176.4(5)
O6 C37 Fe3 175.0(5)
C39 C38 S3 117.2(4)
C39 C38 H38A 108.0
S3 C38 H38A 108.0
C39 C38 H38B 108.0
S3 C38 H38B 108.0
H38A C38 H38B 107.2
C38 C39 C40 117.2(5)
C38 C39 H39A 108.0
C40 C39 H39A 108.0
C38 C39 H39B 108.0
C40 C39 H39B 108.0
H39A C39 H39B 107.2
C39 C40 S4 116.8(4)
C39 C40 H40A 108.1
S4 C40 H40A 108.1
C39 C40 H40B 108.1
S4 C40 H40B 108.1
H40A C40 H40B 107.3
N2 C41 C42 177.2(7)
C41 C42 H42A 109.5
C41 C42 H42B 109.5
H42A C42 H42B 109.5
C41 C42 H42C 109.5
H42A C42 H42C 109.5
H42B C42 H42C 109.5
C48 C43 C44 118.6(6)
C48 C43 P3 120.9(5)
C44 C43 P3 120.5(5)
C45 C44 C43 119.9(7)
C45 C44 H44A 120.0
C43 C44 H44A 120.0
C46 C45 C44 120.7(8)
C46 C45 H45A 119.7
C44 C45 H45A 119.7
C45 C46 C47 120.5(7)
C45 C46 H46A 119.8
C47 C46 H46A 119.8
C46 C47 C48 119.8(7)
C46 C47 H47A 120.1
C48 C47 H47A 120.1
C43 C48 C47 120.6(7)
C43 C48 H48A 119.7
C47 C48 H48A 119.7
C50 C49 C54 117.2(6)
C50 C49 P3 122.3(5)
C54 C49 P3 120.3(5)
C51 C50 C49 120.9(6)
C51 C50 H50A 119.5
C49 C50 H50A 119.5
C52 C51 C50 120.7(7)
C52 C51 H51A 119.7
C50 C51 H51A 119.7
C51 C52 C53 119.8(6)
C51 C52 H52A 120.1
C53 C52 H52A 120.1
C52 C53 C54 120.0(6)
C52 C53 H53A 120.0
C54 C53 H53A 120.0
C53 C54 C49 121.3(6)
C53 C54 H54A 119.3
C49 C54 H54A 119.3
C56 C55 P3 118.1(5)
C56 C55 H55A 120.9
P3 C55 H55A 120.9
C55 C56 P4 118.1(5)
C55 C56 H56A 121.0
P4 C56 H56A 121.0
C58 C57 C62 118.1(6)
C58 C57 P4 120.6(5)
C62 C57 P4 121.2(5)
C57 C58 C59 120.3(6)
C57 C58 H58A 119.9
C59 C58 H58A 119.9
C60 C59 C58 120.5(7)
C60 C59 H59A 119.8
C58 C59 H59A 119.8
C61 C60 C59 120.2(6)
C61 C60 H60A 119.9
C59 C60 H60A 119.9
C60 C61 C62 119.3(6)
C60 C61 H61A 120.3
C62 C61 H61A 120.3
C57 C62 C61 121.5(6)
C57 C62 H62A 119.2
C61 C62 H62A 119.2
C68 C63 C64 119.3(5)
C68 C63 P4 120.2(4)
C64 C63 P4 120.4(5)
C65 C64 C63 120.3(6)
C65 C64 H64A 119.8
C63 C64 H64A 119.8
C64 C65 C66 119.9(6)
C64 C65 H65A 120.0
C66 C65 H65A 120.0
C65 C66 C67 121.4(6)
C65 C66 H66A 119.3
C67 C66 H66A 119.3
C66 C67 C68 117.6(6)
C66 C67 H67A 121.2
C68 C67 H67A 121.2
C63 C68 C67 121.4(6)
C63 C68 H68A 119.3
C67 C68 H68A 119.3
C2 Fe1 C3 96.8(3)
C2 Fe1 C1 96.2(3)
C3 Fe1 C1 91.6(3)
C2 Fe1 S2 95.29(19)
C3 Fe1 S2 91.6(2)
C1 Fe1 S2 167.64(19)
C2 Fe1 S1 94.4(2)
C3 Fe1 S1 168.4(2)
C1 Fe1 S1 89.90(19)
S2 Fe1 S1 84.69(6)
C2 Fe1 Fe2 135.7(2)
C3 Fe1 Fe2 114.7(2)
C1 Fe1 Fe2 112.45(19)
S2 Fe1 Fe2 55.53(5)
S1 Fe1 Fe2 54.46(4)
C2 Fe1 H1 172.1(12)
C3 Fe1 H1 88.0(14)
C1 Fe1 H1 89.9(14)
S2 Fe1 H1 78.3(14)
S1 Fe1 H1 80.6(14)
Fe2 Fe1 H1 36.6(12)
N1 Fe2 P1 93.17(14)
N1 Fe2 P2 90.11(14)
P1 Fe2 P2 87.20(6)
N1 Fe2 S1 99.46(14)
P1 Fe2 S1 92.58(6)
P2 Fe2 S1 170.43(7)
N1 Fe2 S2 103.08(14)
P1 Fe2 S2 163.74(7)
P2 Fe2 S2 91.97(6)
S1 Fe2 S2 85.56(6)
N1 Fe2 Fe1 145.21(14)
P1 Fe2 Fe1 110.56(5)
P2 Fe2 Fe1 115.28(6)
S1 Fe2 Fe1 55.95(5)
S2 Fe2 Fe1 55.43(5)
N1 Fe2 H1 175.6(13)
P1 Fe2 H1 83.7(15)
P2 Fe2 H1 86.6(14)
S1 Fe2 H1 83.8(14)
S2 Fe2 H1 80.0(15)
Fe1 Fe2 H1 39.2(12)
C4 S1 Fe2 112.47(18)
C4 S1 Fe1 111.1(2)
Fe2 S1 Fe1 69.59(5)
C6 S2 Fe1 109.51(19)
C6 S2 Fe2 114.1(2)
Fe1 S2 Fe2 69.04(5)
C21 P1 C9 103.2(3)
C21 P1 C15 102.0(3)
C9 P1 C15 100.8(3)
C21 P1 Fe2 107.7(2)
C9 P1 Fe2 119.57(19)
C15 P1 Fe2 121.0(2)
C22 P2 C29 101.1(3)
C22 P2 C23 105.1(3)
C29 P2 C23 102.6(3)
C22 P2 Fe2 107.2(2)
C29 P2 Fe2 121.37(19)
C23 P2 Fe2 117.30(19)
C7 N1 Fe2 178.2(5)
O1 C1 Fe1 178.2(5)
O2 C2 Fe1 174.5(6)
O3 C3 Fe1 177.8(6)
C5 C4 S1 117.6(4)
C5 C4 H4A 107.9
S1 C4 H4A 107.9
C5 C4 H4B 107.9
S1 C4 H4B 107.9
H4A C4 H4B 107.2
C4 C5 C6 116.0(5)
C4 C5 H5A 108.3
C6 C5 H5A 108.3
C4 C5 H5B 108.3
C6 C5 H5B 108.3
H5A C5 H5B 107.4
C5 C6 S2 115.3(4)
C5 C6 H6A 108.5
S2 C6 H6A 108.5
C5 C6 H6B 108.5
S2 C6 H6B 108.5
H6A C6 H6B 107.5
N1 C7 C8 177.9(7)
C7 C8 H8A 109.5
C7 C8 H8B 109.5
H8A C8 H8B 109.5
C7 C8 H8C 109.5
H8A C8 H8C 109.5
H8B C8 H8C 109.5
C10 C9 C14 118.4(6)
C10 C9 P1 120.4(5)
C14 C9 P1 121.3(5)
C11 C10 C9 119.9(7)
C11 C10 H10A 120.0
C9 C10 H10A 120.0
C12 C11 C10 121.0(7)
C12 C11 H11A 119.5
C10 C11 H11A 119.5
C13 C12 C11 120.6(7)
C13 C12 H12A 119.7
C11 C12 H12A 119.7
C12 C13 C14 119.2(8)
C12 C13 H13A 120.4
C14 C13 H13A 120.4
C13 C14 C9 120.9(7)
C13 C14 H14A 119.6
C9 C14 H14A 119.6
C20 C15 C16 118.0(6)
C20 C15 P1 120.9(5)
C16 C15 P1 121.1(5)
C17 C16 C15 120.7(6)
C17 C16 H16A 119.6
C15 C16 H16A 119.6
C18 C17 C16 120.3(6)
C18 C17 H17A 119.9
C16 C17 H17A 119.9
C19 C18 C17 119.3(6)
C19 C18 H18A 120.3
C17 C18 H18A 120.3
C20 C19 C18 120.8(6)
C20 C19 H19A 119.6
C18 C19 H19A 119.6
C19 C20 C15 120.9(6)
C19 C20 H20A 119.6
C15 C20 H20A 119.6
C22 C21 P1 118.0(5)
C22 C21 H21A 121.0
P1 C21 H21A 121.0
C21 C22 P2 119.7(5)
C21 C22 H22A 120.2
P2 C22 H22A 120.2
C28 C23 C24 117.8(5)
C28 C23 P2 120.6(5)
C24 C23 P2 121.6(5)
C25 C24 C23 119.5(6)
C25 C24 H24A 120.3
C23 C24 H24A 120.3
C26 C25 C24 121.0(6)
C26 C25 H25A 119.5
C24 C25 H25A 119.5
C27 C26 C25 120.6(6)
C27 C26 H26A 119.7
C25 C26 H26A 119.7
C26 C27 C28 117.5(6)
C26 C27 H27A 121.2
C28 C27 H27A 121.2
C23 C28 C27 123.5(6)
C23 C28 H28A 118.3
C27 C28 H28A 118.3
C30 C29 C34 117.1(6)
C30 C29 P2 122.9(5)
C34 C29 P2 119.9(5)
C29 C30 C31 121.0(7)
C29 C30 H30A 119.5
C31 C30 H30A 119.5
C32 C31 C30 120.7(7)
C32 C31 H31A 119.7
C30 C31 H31A 119.7
C33 C32 C31 119.3(7)
C33 C32 H32A 120.3
C31 C32 H32A 120.3
C32 C33 C34 119.5(8)
C32 C33 H33A 120.2
C34 C33 H33A 120.2
C33 C34 C29 122.4(7)
C33 C34 H34A 118.8
C29 C34 H34A 118.8
F8 P6 F12 91.2(5)
F8 P6 F11 89.6(5)
F12 P6 F11 179.1(6)
F8 P6 F7 88.8(5)
F12 P6 F7 89.1(5)
F11 P6 F7 91.3(5)
F8 P6 F10 178.7(6)
F12 P6 F10 89.8(5)
F11 P6 F10 89.5(5)
F7 P6 F10 90.4(4)
F8 P6 F9 92.7(5)
F12 P6 F9 90.8(5)
F11 P6 F9 88.8(5)
F7 P6 F9 178.6(5)
F10 P6 F9 88.2(5)
F11B P6B F8B 92.5(8)
F11B P6B F12B 177.4(8)
F8B P6B F12B 88.5(7)
F11B P6B F10B 88.5(8)
F8B P6B F10B 177.1(8)
F12B P6B F10B 90.3(7)
F11B P6B F9B 88.8(8)
F8B P6B F9B 92.8(7)
F12B P6B F9B 93.4(7)
F10B P6B F9B 90.0(7)
F11B P6B F7B 90.4(7)
F8B P6B F7B 88.0(7)
F12B P6B F7B 87.3(7)
F10B P6B F7B 89.2(7)
F9B P6B F7B 178.9(9)
F3 P5 F4 91.2(4)
F3 P5 F2 89.3(3)
F4 P5 F2 179.4(5)
F3 P5 F5 90.5(3)
F4 P5 F5 90.5(3)
F2 P5 F5 89.7(3)
F3 P5 F1 179.6(5)
F4 P5 F1 88.4(4)
F2 P5 F1 91.0(4)
F5 P5 F1 89.4(3)
F3 P5 F6 89.6(3)
F4 P5 F6 89.6(3)
F2 P5 F6 90.2(3)
F5 P5 F6 179.9(4)
F1 P5 F6 90.5(3)
F2B P5B F4B 179(2)
F2B P5B F3B 90.6(17)
F4B P5B F3B 90.6(17)
F2B P5B F5B 90.0(17)
F4B P5B F5B 89.5(17)
F3B P5B F5B 92.5(18)
F2B P5B F1B 91.4(17)
F4B P5B F1B 87.4(16)
F3B P5B F1B 178(2)
F5B P5B F1B 88.1(17)
F2B P5B F6B 91.0(18)
F4B P5B F6B 89.5(17)
F3B P5B F6B 88.6(17)
F5B P5B F6B 179(2)
F1B P5B F6B 90.8(17)
Cl1 C69 Cl2 113.4(4)
Cl1 C69 H69A 108.9
Cl2 C69 H69A 108.9
Cl1 C69 H69B 108.9
Cl2 C69 H69B 108.9
H69A C69 H69B 107.7

loop_
_geom_bond_atom_site_label_1
_geom_bond_atom_site_label_2
_geom_bond_distance
Fe3 C36 1.801(6)
Fe3 C37 1.821(7)
Fe3 C35 1.827(7)
Fe3 S4 2.2706(16)
Fe3 S3 2.2763(16)
Fe3 Fe4 2.5693(11)
Fe3 H2 1.68(3)
Fe4 N2 1.919(5)
Fe4 P4 2.2051(17)
Fe4 P3 2.2187(17)
Fe4 S3 2.2531(16)
Fe4 S4 2.2595(16)
Fe4 H2 1.58(3)
S3 C38 1.829(5)
S4 C40 1.829(5)
P3 C55 1.820(6)
P3 C49 1.825(6)
P3 C43 1.831(6)
P4 C56 1.817(6)
P4 C63 1.828(6)
P4 C57 1.827(6)
O4 C35 1.127(6)
O5 C36 1.143(6)
O6 C37 1.134(7)
N2 C41 1.139(7)
C38 C39 1.495(7)
C38 H38A 0.9900
C38 H38B 0.9900
C39 C40 1.499(7)
C39 H39A 0.9900
C39 H39B 0.9900
C40 H40A 0.9900
C40 H40B 0.9900
C41 C42 1.461(8)
C42 H42A 0.9800
C42 H42B 0.9800
C42 H42C 0.9800
C43 C48 1.371(8)
C43 C44 1.394(8)
C44 C45 1.390(9)
C44 H44A 0.9500
C45 C46 1.353(10)
C45 H45A 0.9500
C46 C47 1.359(10)
C46 H46A 0.9500
C47 C48 1.402(9)
C47 H47A 0.9500
C48 H48A 0.9500
C49 C50 1.389(8)
C49 C54 1.403(8)
C50 C51 1.380(9)
C50 H50A 0.9500
C51 C52 1.369(9)
C51 H51A 0.9500
C52 C53 1.372(9)
C52 H52A 0.9500
C53 C54 1.377(8)
C53 H53A 0.9500
C54 H54A 0.9500
C55 C56 1.315(8)
C55 H55A 0.9500
C56 H56A 0.9500
C57 C58 1.384(8)
C57 C62 1.389(8)
C58 C59 1.398(8)
C58 H58A 0.9500
C59 C60 1.374(9)
C59 H59A 0.9500
C60 C61 1.369(9)
C60 H60A 0.9500
C61 C62 1.395(8)
C61 H61A 0.9500
C62 H62A 0.9500
C63 C68 1.376(8)
C63 C64 1.387(7)
C64 C65 1.373(8)
C64 H64A 0.9500
C65 C66 1.375(9)
C65 H65A 0.9500
C66 C67 1.390(8)
C66 H66A 0.9500
C67 C68 1.397(8)
C67 H67A 0.9500
C68 H68A 0.9500
Fe1 C2 1.789(7)
Fe1 C3 1.808(7)
Fe1 C1 1.825(7)
Fe1 S2 2.2700(17)
Fe1 S1 2.2758(17)
Fe1 Fe2 2.5743(11)
Fe1 H1 1.68(3)
Fe2 N1 1.897(5)
Fe2 P1 2.2124(17)
Fe2 P2 2.2124(17)
Fe2 S1 2.2352(16)
Fe2 S2 2.2729(17)
Fe2 H1 1.58(3)
S1 C4 1.833(6)
S2 C6 1.833(6)
P1 C21 1.817(6)
P1 C9 1.826(6)
P1 C15 1.837(6)
P2 C22 1.809(6)
P2 C29 1.818(6)
P2 C23 1.822(6)
O1 C1 1.135(6)
O2 C2 1.151(7)
O3 C3 1.145(7)
N1 C7 1.140(7)
C4 C5 1.508(7)
C4 H4A 0.9900
C4 H4B 0.9900
C5 C6 1.519(8)
C5 H5A 0.9900
C5 H5B 0.9900
C6 H6A 0.9900
C6 H6B 0.9900
C7 C8 1.462(8)
C8 H8A 0.9800
C8 H8B 0.9800
C8 H8C 0.9800
C9 C10 1.387(8)
C9 C14 1.398(8)
C10 C11 1.382(9)
C10 H10A 0.9500
C11 C12 1.370(10)
C11 H11A 0.9500
C12 C13 1.360(10)
C12 H12A 0.9500
C13 C14 1.398(9)
C13 H13A 0.9500
C14 H14A 0.9500
C15 C20 1.389(8)
C15 C16 1.399(8)
C16 C17 1.381(8)
C16 H16A 0.9500
C17 C18 1.380(9)
C17 H17A 0.9500
C18 C19 1.378(9)
C18 H18A 0.9500
C19 C20 1.373(8)
C19 H19A 0.9500
C20 H20A 0.9500
C21 C22 1.298(7)
C21 H21A 0.9500
C22 H22A 0.9500
C23 C28 1.366(8)
C23 C24 1.396(8)
C24 C25 1.384(8)
C24 H24A 0.9500
C25 C26 1.378(9)
C25 H25A 0.9500
C26 C27 1.368(9)
C26 H26A 0.9500
C27 C28 1.393(8)
C27 H27A 0.9500
C28 H28A 0.9500
C29 C30 1.365(8)
C29 C34 1.395(8)
C30 C31 1.383(10)
C30 H30A 0.9500
C31 C32 1.375(10)
C31 H31A 0.9500
C32 C33 1.366(10)
C32 H32A 0.9500
C33 C34 1.368(9)
C33 H33A 0.9500
C34 H34A 0.9500
P6 F8 1.566(6)
P6 F12 1.567(6)
P6 F11 1.571(7)
P6 F7 1.576(6)
P6 F10 1.578(6)
P6 F9 1.587(6)
P6B F11B 1.562(9)
P6B F8B 1.566(8)
P6B F12B 1.572(8)
P6B F10B 1.575(8)
P6B F9B 1.578(8)
P6B F7B 1.591(8)
P5 F3 1.579(5)
P5 F4 1.581(5)
P5 F2 1.582(5)
P5 F5 1.589(4)
P5 F1 1.590(5)
P5 F6 1.593(4)
P5B F2B 1.570(17)
P5B F4B 1.578(17)
P5B F3B 1.581(17)
P5B F5B 1.590(17)
P5B F1B 1.594(17)
P5B F6B 1.596(17)
Cl1 C69 1.737(7)
Cl2 C69 1.746(7)
C69 H69A 0.9900
C69 H69B 0.9900

loop_
_platon_squeeze_void_nr
_platon_squeeze_void_average_x
_platon_squeeze_void_average_y
_platon_squeeze_void_average_z
_platon_squeeze_void_volume
_platon_squeeze_void_count_electrons
_platon_squeeze_void_content
1 0.000 0.000 0.500 221 58 ' '
2 0.671 0.155 0.453 12 1 ' '
3 0.500 0.500 1.000 221 58 ' '
4 0.171 0.345 0.953 12 1 ' '
5 0.829 0.655 0.047 12 1 ' '
6 0.329 0.845 0.547 12 1 ' '
